data_4511945
loop_
_publ_author_name
'Zimmermann, Iwan'
'Johnsson, Mats'

_publ_section_title
;
 A Synthetic Route toward Layered Materials: Introducing Stereochemically
 Active Lone-Pairs into Transition Metal Oxohalides
;
_journal_issue 10
_journal_name_full 'Crystal Growth &amp; Design'
_journal_page_first 5252
_journal_paper_doi 10.1021/cg5010374
_journal_volume 14
_journal_year 2014
_chemical_formula_sum 'Cl10 Mn9 O16 Sb8'
_chemical_formula_weight 2078.96
_chemical_name_systematic
;
 ?
;
_space_group_IT_number 4
_symmetry_cell_setting monoclinic
_symmetry_space_group_name_Hall 'P 2yb'
_symmetry_space_group_name_H-M 'P 1 21 1'
_atom_sites_solution_hydrogens none
_atom_sites_solution_primary direct
_atom_sites_solution_secondary difmap
_audit_creation_method SHELXL-97
_cell_angle_alpha 90.00
_cell_angle_beta 102.849(10)
_cell_angle_gamma 90.00
_cell_formula_units_Z 2
_cell_length_a 8.2744(9)
_cell_length_b 17.2532(12)
_cell_length_c 11.0608(10)
_cell_measurement_reflns_used 3242
_cell_measurement_temperature 293(2)
_cell_measurement_theta_max 28.3520
_cell_measurement_theta_min 3.4550
_cell_volume 1539.5(3)
_computing_cell_refinement
;
'Thu May 15 00:28:49 2014'
;
_computing_data_collection
;
'Thu May 15 00:28:49 2014'
;
_computing_data_reduction
;
'Thu May 15 00:28:49 2014'
;
_computing_structure_refinement 'SHELXL-97 (Sheldrick, 1997)'
_computing_structure_solution 'SHELXS-97 (Sheldrick, 1990)'
_diffrn_ambient_temperature 293(2)
_diffrn_detector_area_resol_mean 16.5467
_diffrn_measured_fraction_theta_full 0.997
_diffrn_measured_fraction_theta_max 0.935
_diffrn_measurement_device_type 'Xcalibur, Sapphire3'
_diffrn_measurement_method '\w scans'
_diffrn_radiation_monochromator graphite
_diffrn_radiation_source 'fine-focus sealed tube'
_diffrn_radiation_type MoK\a
_diffrn_radiation_wavelength 0.71073
_diffrn_reflns_av_R_equivalents 0.0000
_diffrn_reflns_av_sigmaI/netI 0.1625
_diffrn_reflns_limit_h_max 11
_diffrn_reflns_limit_h_min -11
_diffrn_reflns_limit_k_max 23
_diffrn_reflns_limit_k_min -23
_diffrn_reflns_limit_l_max 15
_diffrn_reflns_limit_l_min -14
_diffrn_reflns_number 12893
_diffrn_reflns_theta_full 25.00
_diffrn_reflns_theta_max 29.43
_diffrn_reflns_theta_min 3.46
_exptl_absorpt_coefficient_mu 11.360
_exptl_absorpt_correction_T_max 1.00000
_exptl_absorpt_correction_T_min 0.86234
_exptl_absorpt_correction_type multi-scan
_exptl_absorpt_process_details
;
CrysAlisPro, Agilent Technologies,
Version 1.171.36.24 (release 03-12-2012 CrysAlis171 .NET)
(compiled Dec  3 2012,18:21:49)
Empirical absorption correction using spherical harmonics,
 implemented in SCALE3 ABSPACK scaling algorithm.
;
_exptl_crystal_colour colorless
_exptl_crystal_density_diffrn 4.485
_exptl_crystal_density_method 'not measured'
_exptl_crystal_description plate
_exptl_crystal_F_000 1862
_exptl_crystal_size_max 0.007
_exptl_crystal_size_mid 0.005
_exptl_crystal_size_min 0.003
_refine_diff_density_max 1.862
_refine_diff_density_min -2.106
_refine_diff_density_rms 0.420
_refine_ls_abs_structure_details 'Flack H D (1983), Acta Cryst. A39, 876-881'
_refine_ls_abs_structure_Flack 0.49(7)
_refine_ls_extinction_method none
_refine_ls_goodness_of_fit_ref 0.897
_refine_ls_hydrogen_treatment none
_refine_ls_matrix_type full
_refine_ls_number_parameters 308
_refine_ls_number_reflns 12893
_refine_ls_number_restraints 7
_refine_ls_restrained_S_all 0.897
_refine_ls_R_factor_all 0.1229
_refine_ls_R_factor_gt 0.0631
_refine_ls_shift/su_max 0.001
_refine_ls_shift/su_mean 0.000
_refine_ls_structure_factor_coef Fsqd
_refine_ls_weighting_details 'calc w=1/[\s^2^(Fo^2^)+(0.0286P)^2^+0.0000P] where P=(Fo^2^+2Fc^2^)/3'
_refine_ls_weighting_scheme calc
_refine_ls_wR_factor_gt 0.0925
_refine_ls_wR_factor_ref 0.1039
_reflns_number_gt 7698
_reflns_number_total 12893
_reflns_threshold_expression >2sigma(I)
_cod_data_source_file cg5010374_si_008.cif
_cod_data_source_block shelxl
_cod_depositor_comments 'Adding full bibliography for 4511945--4511952.cif.'
_cod_original_cell_volume 1539.5(2)
_cod_database_code 4511945

loop_
_symmetry_equiv_pos_as_xyz
'x, y, z'
'-x, y+1/2, -z'

loop_
_atom_site_label
_atom_site_type_symbol
_atom_site_fract_x
_atom_site_fract_y
_atom_site_fract_z
_atom_site_U_iso_or_equiv
_atom_site_adp_type
_atom_site_occupancy
_atom_site_symmetry_multiplicity
_atom_site_calc_flag
_atom_site_refinement_flags
Sb1 Sb 0.30594(11) 0.36962(6) 0.63057(14) 0.0122(2) Uani 1 1 d .
Sb2 Sb 0.29691(11) 0.37486(6) 0.30396(14) 0.0124(2) Uani 1 1 d .
Sb3 Sb 0.33714(11) 0.38121(5) 0.97521(14) 0.0116(2) Uani 1 1 d .
Sb4 Sb 0.16786(11) 0.19921(6) 0.78768(12) 0.0120(2) Uani 1 1 d .
Sb5 Sb 0.46810(12) 0.53135(7) 0.17478(14) 0.0119(3) Uani 1 1 d .
Sb6 Sb 0.47682(12) 0.52524(7) 0.81227(12) 0.0121(3) Uani 1 1 d .
Sb7 Sb 0.15722(11) 0.19939(6) 0.11403(12) 0.0112(2) Uani 1 1 d .
Sb8 Sb 0.48055(11) 0.56310(6) 0.50149(14) 0.0125(2) Uani 1 1 d .
Mn1 Mn 0.1276(3) 0.55616(15) 0.2860(4) 0.0138(7) Uani 1 1 d .
Mn2 Mn 0.1350(3) 0.55100(13) 0.9340(4) 0.0125(6) Uani 1 1 d .
Mn3 Mn 0.1128(3) 0.54982(15) 0.5972(4) 0.0186(7) Uani 1 1 d .
Mn4 Mn 0.0276(3) 0.89842(13) 0.9207(4) 0.0140(5) Uani 1 1 d .
Mn5 Mn 0.2221(3) 0.71567(14) 0.4439(3) 0.0148(6) Uani 1 1 d .
Mn6 Mn 0.0682(3) 0.90328(14) 0.5963(4) 0.0180(6) Uani 1 1 d .
Mn7 Mn 0.2493(3) 0.70267(16) 0.7983(4) 0.0175(6) Uani 1 1 d .
Mn8 Mn 0.0263(3) 0.89275(14) 0.2508(4) 0.0167(6) Uani 1 1 d .
Mn9 Mn 0.1991(3) 0.69922(16) 0.1145(3) 0.0178(6) Uani 1 1 d .
Cl1 Cl -0.1362(5) 0.5436(2) 0.4027(7) 0.0209(12) Uani 1 1 d .
Cl2 Cl -0.1134(5) 0.5327(3) 0.7273(7) 0.0204(10) Uani 1 1 d .
Cl3 Cl -0.1274(5) 0.5370(3) 1.0572(7) 0.0196(10) Uani 1 1 d .
Cl4 Cl 0.2539(4) 0.8606(2) 0.4517(6) 0.0190(9) Uani 1 1 d U
Cl5 Cl 0.2504(5) 0.8551(2) 0.8044(6) 0.0173(10) Uani 1 1 d .
Cl6 Cl 0.2290(5) 0.8459(2) 0.1203(7) 0.0203(9) Uani 1 1 d .
Cl7 Cl 0.4539(4) 0.7150(2) 0.6662(6) 0.0201(10) Uani 1 1 d .
Cl8 Cl 0.4524(4) 0.7044(3) 0.3198(6) 0.0190(10) Uani 1 1 d .
Cl9 Cl 0.4665(5) 0.6902(3) 0.9986(6) 0.0226(9) Uani 1 1 d .
Cl10 Cl 0.0125(5) 0.7282(3) 0.5891(5) 0.0355(12) Uani 1 1 d .
O1 O 0.4273(11) 0.4864(6) 0.6189(9) 0.015(3) Uiso 1 1 d .
O2 O 0.4072(11) 0.4971(6) 0.3504(9) 0.013(3) Uiso 1 1 d .
O3 O 0.4241(11) 0.4954(6) 0.9843(12) 0.018(2) Uiso 1 1 d .
O4 O 0.1022(12) 0.4289(6) 0.5788(11) 0.017(3) Uiso 1 1 d .
O5 O 0.1129(11) 0.4258(5) 0.9381(12) 0.014(2) Uiso 1 1 d .
O6 O 0.1491(12) 0.3103(6) 0.1591(9) 0.015(2) Uiso 1 1 d .
O7 O 0.0912(11) 0.4328(6) 0.2835(11) 0.014(3) Uiso 1 1 d .
O8 O 0.3747(12) 0.4175(6) 0.7986(11) 0.022(3) Uiso 1 1 d .
O9 O 0.2438(11) 0.5978(6) 0.4726(11) 0.017(2) Uiso 1 1 d .
O10 O 0.2550(11) 0.5767(6) 0.7717(10) 0.014(3) Uiso 1 1 d .
O11 O 0.3692(11) 0.4221(6) 0.1620(10) 0.015(2) Uiso 1 1 d .
O12 O 0.1092(11) 0.2334(6) 0.9400(11) 0.022(2) Uiso 1 1 d .
O13 O 0.0713(11) 0.6799(6) 0.2724(11) 0.014(2) Uiso 1 1 d .
O14 O 0.0824(10) 0.6764(6) 0.9166(10) 0.013(2) Uiso 1 1 d .
O15 O 0.2481(11) 0.5775(6) 0.1301(12) 0.014(2) Uiso 1 1 d .
O16 O 0.1541(12) 0.3072(6) 0.7302(9) 0.017(3) Uiso 1 1 d .

loop_
_atom_site_aniso_label
_atom_site_aniso_U_11
_atom_site_aniso_U_22
_atom_site_aniso_U_33
_atom_site_aniso_U_23
_atom_site_aniso_U_13
_atom_site_aniso_U_12
Sb1 0.0177(5) 0.0104(6) 0.0080(6) 0.0009(7) 0.0015(6) 0.0022(4)
Sb2 0.0175(5) 0.0102(6) 0.0090(5) 0.0030(7) 0.0016(6) 0.0043(5)
Sb3 0.0175(5) 0.0057(6) 0.0116(6) 0.0025(7) 0.0032(6) 0.0020(4)
Sb4 0.0157(5) 0.0082(5) 0.0134(6) -0.0010(7) 0.0057(5) -0.0012(5)
Sb5 0.0122(5) 0.0115(6) 0.0111(6) -0.0016(7) 0.0007(5) -0.0014(5)
Sb6 0.0121(5) 0.0132(6) 0.0113(7) 0.0002(6) 0.0031(5) -0.0011(5)
Sb7 0.0145(5) 0.0068(5) 0.0116(6) 0.0011(7) 0.0014(5) -0.0004(5)
Sb8 0.0142(5) 0.0135(5) 0.0099(6) 0.0000(7) 0.0031(5) 0.0000(4)
Mn1 0.0188(12) 0.0100(14) 0.0149(18) -0.0044(15) 0.0091(14) -0.0003(10)
Mn2 0.0184(12) 0.0065(14) 0.0161(15) -0.0030(15) 0.0115(17) -0.0012(9)
Mn3 0.0248(14) 0.0146(17) 0.0181(16) -0.0041(17) 0.0083(17) -0.0070(10)
Mn4 0.0184(12) 0.0079(13) 0.0164(14) 0.0006(16) 0.0054(16) 0.0026(10)
Mn5 0.0231(13) 0.0082(14) 0.0126(16) -0.0008(15) 0.0026(13) 0.0011(11)
Mn6 0.0228(13) 0.0176(14) 0.0147(14) 0.0033(16) 0.0062(16) 0.0047(10)
Mn7 0.0233(12) 0.0121(14) 0.0206(15) 0.0025(18) 0.0126(14) 0.0018(12)
Mn8 0.0201(12) 0.0119(15) 0.0183(16) 0.0028(17) 0.0045(17) 0.0022(10)
Mn9 0.0314(13) 0.0077(13) 0.0122(15) 0.0002(18) 0.0007(15) 0.0001(12)
Cl1 0.0127(19) 0.024(3) 0.026(3) 0.003(3) 0.003(3) 0.0054(17)
Cl2 0.021(2) 0.019(2) 0.024(3) -0.005(3) 0.011(3) 0.0051(19)
Cl3 0.023(2) 0.014(2) 0.024(3) 0.000(3) 0.008(3) 0.0000(18)
Cl4 0.0197(11) 0.0177(12) 0.0197(12) 0.0010(9) 0.0043(9) 0.0022(9)
Cl5 0.0222(19) 0.014(2) 0.016(2) 0.002(2) 0.0066(19) 0.0039(16)
Cl6 0.022(2) 0.010(2) 0.030(3) 0.005(3) 0.009(2) -0.0009(16)
Cl7 0.0234(19) 0.020(3) 0.019(3) -0.009(3) 0.009(2) 0.0006(18)
Cl8 0.0202(19) 0.019(2) 0.021(3) -0.009(3) 0.011(2) -0.0012(18)
Cl9 0.0208(19) 0.024(2) 0.019(2) -0.005(3) -0.004(2) -0.0082(18)
Cl10 0.028(2) 0.052(3) 0.030(3) -0.012(3) 0.014(2) -0.011(2)

loop_
_atom_type_symbol
_atom_type_description
_atom_type_scat_dispersion_real
_atom_type_scat_dispersion_imag
_atom_type_scat_source
Mn Mn 0.3368 0.7283 'International Tables Vol C Tables 4.2.6.8 and 6.1.1.4'
Sb Sb -0.5866 1.5461 'International Tables Vol C Tables 4.2.6.8 and 6.1.1.4'
O O 0.0106 0.0060 'International Tables Vol C Tables 4.2.6.8 and 6.1.1.4'
Cl Cl 0.1484 0.1585 'International Tables Vol C Tables 4.2.6.8 and 6.1.1.4'

loop_
_geom_angle_atom_site_label_1
_geom_angle_atom_site_label_2
_geom_angle_atom_site_label_3
_geom_angle
_geom_angle_site_symmetry_1
_geom_angle_site_symmetry_3
O4 Sb1 O8 96.0(4) . .
O4 Sb1 O16 81.1(4) . .
O8 Sb1 O16 78.9(4) . .
O4 Sb1 O1 83.2(4) . .
O8 Sb1 O1 69.4(4) . .
O16 Sb1 O1 142.7(4) . .
O7 Sb2 O11 96.2(4) . .
O7 Sb2 O6 80.7(4) . .
O11 Sb2 O6 80.8(4) . .
O7 Sb2 O2 81.3(4) . .
O11 Sb2 O2 68.0(4) . .
O6 Sb2 O2 141.8(4) . .
O7 Sb2 Mn4 45.1(4) . 2_546
O11 Sb2 Mn4 71.7(3) . 2_546
O6 Sb2 Mn4 40.9(3) . 2_546
O2 Sb2 Mn4 105.9(2) . 2_546
O5 Sb3 O3 86.6(4) . .
O5 Sb3 O8 91.0(5) . .
O3 Sb3 O8 69.5(4) . .
O5 Sb3 O11 88.9(4) . 1_556
O3 Sb3 O11 71.1(4) . 1_556
O8 Sb3 O11 140.6(4) . 1_556
O12 Sb4 O13 85.3(4) . 2_546
O12 Sb4 O16 89.2(4) . .
O13 Sb4 O16 94.0(4) 2_546 .
O15 Sb5 O11 91.3(4) . .
O15 Sb5 O3 85.7(4) . 1_554
O11 Sb5 O3 71.9(4) . 1_554
O15 Sb5 O2 87.1(4) . .
O11 Sb5 O2 69.3(4) . .
O3 Sb5 O2 140.2(3) 1_554 .
O10 Sb6 O8 92.5(4) . .
O10 Sb6 O3 87.0(4) . .
O8 Sb6 O3 71.2(4) . .
O10 Sb6 O1 87.3(4) . .
O8 Sb6 O1 70.4(4) . .
O3 Sb6 O1 140.8(4) . .
O12 Sb7 O14 85.1(4) 1_554 2_546
O12 Sb7 O6 87.0(4) 1_554 .
O14 Sb7 O6 98.5(4) 2_546 .
O1 Sb8 O9 87.2(4) . .
O1 Sb8 O2 95.6(4) . .
O9 Sb8 O2 86.1(4) . .
O7 Mn1 O13 160.2(4) . .
O7 Mn1 O9 111.6(5) . .
O13 Mn1 O9 77.7(4) . .
O7 Mn1 O15 104.0(4) . .
O13 Mn1 O15 84.8(4) . .
O9 Mn1 O15 120.0(4) . .
O7 Mn1 O2 73.5(3) . .
O13 Mn1 O2 126.3(3) . .
O9 Mn1 O2 71.3(3) . .
O15 Mn1 O2 74.8(3) . .
O7 Mn1 Cl1 78.9(3) . .
O13 Mn1 Cl1 86.0(3) . .
O9 Mn1 Cl1 79.3(3) . .
O15 Mn1 Cl1 156.0(3) . .
O2 Mn1 Cl1 127.8(3) . .
O5 Mn2 O15 101.8(5) . 1_556
O5 Mn2 O14 164.2(3) . .
O15 Mn2 O14 85.1(4) 1_556 .
O5 Mn2 O10 105.3(5) . .
O15 Mn2 O10 124.7(3) 1_556 .
O14 Mn2 O10 81.5(4) . .
O5 Mn2 O3 72.4(3) . .
O15 Mn2 O3 71.8(4) 1_556 .
O14 Mn2 O3 123.4(3) . .
O10 Mn2 O3 71.9(4) . .
O5 Mn2 Cl2 81.5(3) . .
O15 Mn2 Cl2 157.0(3) 1_556 .
O14 Mn2 Cl2 86.8(3) . .
O10 Mn2 Cl2 75.1(3) . .
O3 Mn2 Cl2 129.9(3) . .
O5 Mn2 Cl3 80.0(3) . .
O15 Mn2 Cl3 75.3(3) 1_556 .
O14 Mn2 Cl3 88.2(3) . .
O10 Mn2 Cl3 156.1(3) . .
O3 Mn2 Cl3 130.9(3) . .
Cl2 Mn2 Cl3 82.97(14) . .
O5 Mn2 Mn9 141.4(4) . 1_556
O15 Mn2 Mn9 41.5(3) 1_556 1_556
O14 Mn2 Mn9 43.6(3) . 1_556
O10 Mn2 Mn9 107.1(3) . 1_556
O3 Mn2 Mn9 98.5(3) . 1_556
Cl2 Mn2 Mn9 126.97(13) . 1_556
Cl3 Mn2 Mn9 78.85(15) . 1_556
O10 Mn3 O4 108.4(5) . .
O10 Mn3 O9 104.7(4) . .
O4 Mn3 O9 110.2(5) . .
O10 Mn3 Cl2 80.9(3) . .
O4 Mn3 Cl2 85.5(3) . .
O9 Mn3 Cl2 160.0(3) . .
O10 Mn3 Cl1 161.5(3) . .
O4 Mn3 Cl1 82.6(3) . .
O9 Mn3 Cl1 84.5(3) . .
Cl2 Mn3 Cl1 85.35(15) . .
O6 Mn4 O5 91.4(4) 2_556 2_557
O6 Mn4 O7 71.4(4) 2_556 2_556
O5 Mn4 O7 117.3(3) 2_557 2_556
O6 Mn4 Cl3 152.2(3) 2_556 2_557
O5 Mn4 Cl3 86.6(3) 2_557 2_557
O7 Mn4 Cl3 84.9(3) 2_556 2_557
O6 Mn4 Cl5 94.9(3) 2_556 .
O5 Mn4 Cl5 165.1(3) 2_557 .
O7 Mn4 Cl5 77.6(3) 2_556 .
Cl3 Mn4 Cl5 93.92(18) 2_557 .
O6 Mn4 Cl6 110.4(3) 2_556 1_556
O5 Mn4 Cl6 79.2(3) 2_557 1_556
O7 Mn4 Cl6 163.5(3) 2_556 1_556
Cl3 Mn4 Cl6 96.5(2) 2_557 1_556
Cl5 Mn4 Cl6 85.92(14) . 1_556
O6 Mn4 Sb2 39.7(3) 2_556 2_556
O5 Mn4 Sb2 95.3(3) 2_557 2_556
O7 Mn4 Sb2 36.2(2) 2_556 2_556
Cl3 Mn4 Sb2 112.91(17) 2_557 2_556
Cl5 Mn4 Sb2 98.21(19) . 2_556
Cl6 Mn4 Sb2 149.83(13) 1_556 2_556
O9 Mn5 O13 82.2(4) . .
O9 Mn5 Cl4 166.4(3) . .
O13 Mn5 Cl4 110.9(3) . .
O9 Mn5 Cl8 87.6(3) . .
O13 Mn5 Cl8 82.0(3) . .
Cl4 Mn5 Cl8 90.50(19) . .
O9 Mn5 Cl10 91.9(3) . .
O13 Mn5 Cl10 103.6(3) . .
Cl4 Mn5 Cl10 88.62(19) . .
Cl8 Mn5 Cl10 174.4(2) . .
O9 Mn5 Cl7 80.8(3) . .
O13 Mn5 Cl7 161.9(3) . .
Cl4 Mn5 Cl7 85.81(18) . .
Cl8 Mn5 Cl7 91.39(13) . .
Cl10 Mn5 Cl7 82.99(19) . .
O7 Mn6 O4 98.0(3) 2_556 2_556
O7 Mn6 Cl1 86.3(3) 2_556 2_556
O4 Mn6 Cl1 84.7(3) 2_556 2_556
O7 Mn6 Cl4 177.0(3) 2_556 .
O4 Mn6 Cl4 82.1(3) 2_556 .
Cl1 Mn6 Cl4 96.7(2) 2_556 .
O7 Mn6 Cl5 80.9(3) 2_556 .
O4 Mn6 Cl5 172.2(3) 2_556 .
Cl1 Mn6 Cl5 102.8(2) 2_556 .
Cl4 Mn6 Cl5 98.70(14) . .
O14 Mn7 O10 84.8(4) . .
O14 Mn7 Cl7 172.5(3) . .
O10 Mn7 Cl7 88.2(3) . .
O14 Mn7 Cl9 82.9(3) . .
O10 Mn7 Cl9 90.1(3) . .
Cl7 Mn7 Cl9 94.47(16) . .
O14 Mn7 Cl5 101.2(3) . .
O10 Mn7 Cl5 173.3(4) . .
Cl7 Mn7 Cl5 86.01(18) . .
Cl9 Mn7 Cl5 93.70(19) . .
O14 Mn7 Cl10 96.5(3) . .
O10 Mn7 Cl10 94.5(3) . .
Cl7 Mn7 Cl10 86.7(2) . .
Cl9 Mn7 Cl10 175.3(2) . .
Cl5 Mn7 Cl10 81.82(18) . .
O16 Mn8 O5 92.4(4) 2_556 2_556
O16 Mn8 O4 70.6(4) 2_556 2_556
O5 Mn8 O4 115.9(3) 2_556 2_556
O16 Mn8 Cl2 147.4(3) 2_556 2_556
O5 Mn8 Cl2 85.5(3) 2_556 2_556
O4 Mn8 Cl2 81.1(3) 2_556 2_556
O16 Mn8 Cl6 113.2(3) 2_556 .
O5 Mn8 Cl6 79.6(3) 2_556 .
O4 Mn8 Cl6 164.3(3) 2_556 .
Cl2 Mn8 Cl6 98.45(18) 2_556 .
O16 Mn8 Cl4 98.9(3) 2_556 .
O5 Mn8 Cl4 166.1(3) 2_556 .
O4 Mn8 Cl4 75.8(3) 2_556 .
Cl2 Mn8 Cl4 89.17(18) 2_556 .
Cl6 Mn8 Cl4 88.52(15) . .
O15 Mn9 O14 86.5(4) . 1_554
O15 Mn9 O13 84.6(4) . .
O14 Mn9 O13 124.0(3) 1_554 .
O15 Mn9 Cl6 163.7(3) . .
O14 Mn9 Cl6 102.7(3) 1_554 .
O13 Mn9 Cl6 100.8(3) . .
O15 Mn9 Cl8 82.4(3) . .
O14 Mn9 Cl8 155.6(3) 1_554 .
O13 Mn9 Cl8 76.5(3) . .
Cl6 Mn9 Cl8 83.90(18) . .
O15 Mn9 Cl9 80.1(3) . 1_554
O14 Mn9 Cl9 75.7(3) 1_554 1_554
O13 Mn9 Cl9 154.2(3) . 1_554
Cl6 Mn9 Cl9 89.09(18) . 1_554
Cl8 Mn9 Cl9 81.00(12) . 1_554
O15 Mn9 Mn2 43.2(3) . 1_554
O14 Mn9 Mn2 43.3(3) 1_554 1_554
O13 Mn9 Mn2 108.8(3) . 1_554
Cl6 Mn9 Mn2 144.0(2) . 1_554
Cl8 Mn9 Mn2 122.24(14) . 1_554
Cl9 Mn9 Mn2 73.11(14) 1_554 1_554
Mn6 Cl1 Mn3 84.31(18) 2_546 .
Mn6 Cl1 Mn1 82.98(17) 2_546 .
Mn3 Cl1 Mn1 79.83(13) . .
Mn8 Cl2 Mn3 86.37(17) 2_546 .
Mn8 Cl2 Mn2 83.36(17) 2_546 .
Mn3 Cl2 Mn2 87.13(14) . .
Mn4 Cl3 Mn2 81.83(16) 2_547 .
Mn5 Cl4 Mn6 103.6(2) . .
Mn5 Cl4 Mn8 97.54(19) . .
Mn6 Cl4 Mn8 92.89(14) . .
Mn4 Cl5 Mn6 90.64(14) . .
Mn4 Cl5 Mn7 107.7(2) . .
Mn6 Cl5 Mn7 107.5(2) . .
Mn9 Cl6 Mn8 104.8(2) . .
Mn9 Cl6 Mn4 106.5(2) . 1_554
Mn8 Cl6 Mn4 89.58(14) . 1_554
Mn7 Cl7 Mn5 95.45(14) . .
Mn5 Cl8 Mn9 85.63(13) . .
Mn7 Cl9 Mn9 85.21(12) . 1_556
Mn5 Cl10 Mn7 93.35(14) . .
Sb8 O1 Sb6 114.7(5) . .
Sb8 O1 Sb1 143.2(5) . .
Sb6 O1 Sb1 101.8(4) . .
Sb8 O2 Sb5 120.0(5) . .
Sb8 O2 Sb2 137.4(5) . .
Sb5 O2 Sb2 101.9(4) . .
Sb8 O2 Mn1 95.5(4) . .
Sb5 O2 Mn1 91.1(4) . .
Sb2 O2 Mn1 90.8(3) . .
Sb3 O3 Sb6 108.9(5) . .
Sb3 O3 Sb5 107.5(5) . 1_556
Sb6 O3 Sb5 142.3(5) . 1_556
Sb3 O3 Mn2 92.8(3) . .
Sb6 O3 Mn2 94.8(4) . .
Sb5 O3 Mn2 93.0(4) 1_556 .
Sb1 O4 Mn3 118.6(5) . .
Sb1 O4 Mn6 120.2(5) . 2_546
Mn3 O4 Mn6 107.1(5) . 2_546
Sb1 O4 Mn8 97.8(5) . 2_546
Mn3 O4 Mn8 101.3(5) . 2_546
Mn6 O4 Mn8 109.2(4) 2_546 2_546
Sb3 O5 Mn2 108.3(4) . .
Sb3 O5 Mn4 113.1(6) . 2_547
Mn2 O5 Mn4 106.9(5) . 2_547
Sb3 O5 Mn8 111.3(5) . 2_546
Mn2 O5 Mn8 105.3(5) . 2_546
Mn4 O5 Mn8 111.6(4) 2_547 2_546
Sb7 O6 Sb2 131.0(5) . .
Sb7 O6 Mn4 129.4(5) . 2_546
Sb2 O6 Mn4 99.5(4) . 2_546
Sb2 O7 Mn6 116.8(6) . 2_546
Sb2 O7 Mn1 113.1(4) . .
Mn6 O7 Mn1 109.4(5) 2_546 .
Sb2 O7 Mn4 98.7(5) . 2_546
Mn6 O7 Mn4 110.9(4) 2_546 2_546
Mn1 O7 Mn4 107.0(5) . 2_546
Sb1 O8 Sb6 118.3(6) . .
Sb1 O8 Sb3 131.3(5) . .
Sb6 O8 Sb3 110.0(5) . .
Sb8 O9 Mn5 111.6(4) . .
Sb8 O9 Mn3 113.9(5) . .
Mn5 O9 Mn3 116.7(5) . .
Sb8 O9 Mn1 105.1(5) . .
Mn5 O9 Mn1 100.0(5) . .
Mn3 O9 Mn1 107.8(4) . .
Sb6 O10 Mn3 114.3(5) . .
Sb6 O10 Mn7 117.1(4) . .
Mn3 O10 Mn7 108.7(5) . .
Sb6 O10 Mn2 106.0(5) . .
Mn3 O10 Mn2 115.6(4) . .
Mn7 O10 Mn2 93.5(4) . .
Sb2 O11 Sb5 120.8(5) . .
Sb2 O11 Sb3 129.5(5) . 1_554
Sb5 O11 Sb3 109.4(5) . 1_554
Sb4 O12 Sb7 136.2(5) . 1_556
Sb4 O13 Mn5 126.9(5) 2_556 .
Sb4 O13 Mn1 111.8(4) 2_556 .
Mn5 O13 Mn1 98.6(4) . .
Sb4 O13 Mn9 108.8(5) 2_556 .
Mn5 O13 Mn9 111.4(4) . .
Mn1 O13 Mn9 93.9(4) . .
Sb7 O14 Mn7 127.5(5) 2_556 .
Sb7 O14 Mn2 112.5(4) 2_556 .
Mn7 O14 Mn2 96.8(4) . .
Sb7 O14 Mn9 109.5(5) 2_556 1_556
Mn7 O14 Mn9 111.4(4) . 1_556
Mn2 O14 Mn9 93.1(4) . 1_556
Sb5 O15 Mn9 124.9(5) . .
Sb5 O15 Mn2 109.4(5) . 1_554
Mn9 O15 Mn2 95.3(5) . 1_554
Sb5 O15 Mn1 107.0(5) . .
Mn9 O15 Mn1 96.7(5) . .
Mn2 O15 Mn1 124.5(4) 1_554 .
Sb4 O16 Sb1 130.3(5) . .
Sb4 O16 Mn8 127.8(5) . 2_546
Sb1 O16 Mn8 101.9(4) . 2_546

loop_
_geom_bond_atom_site_label_1
_geom_bond_atom_site_label_2
_geom_bond_distance
_geom_bond_site_symmetry_2
Sb1 O4 1.946(10) .
Sb1 O8 1.998(12) .
Sb1 O16 2.137(10) .
Sb1 O1 2.268(10) .
Sb2 O7 1.943(9) .
Sb2 O11 1.976(11) .
Sb2 O6 2.105(10) .
Sb2 O2 2.310(10) .
Sb2 Mn4 3.253(4) 2_546
Sb3 O5 1.966(9) .
Sb3 O3 2.093(10) .
Sb3 O8 2.138(12) .
Sb3 O11 2.143(11) 1_556
Sb4 O12 1.945(11) .
Sb4 O13 1.971(9) 2_546
Sb4 O16 1.965(10) .
Sb5 O15 1.948(9) .
Sb5 O11 2.048(10) .
Sb5 O3 2.148(13) 1_554
Sb5 O2 2.193(10) .
Sb6 O10 1.998(9) .
Sb6 O8 2.034(10) .
Sb6 O3 2.108(13) .
Sb6 O1 2.191(10) .
Sb7 O12 1.967(11) 1_554
Sb7 O14 1.976(9) 2_546
Sb7 O6 1.982(10) .
Sb8 O1 1.971(10) .
Sb8 O9 2.005(9) .
Sb8 O2 2.002(10) .
Mn1 O7 2.148(10) .
Mn1 O13 2.183(10) .
Mn1 O9 2.195(12) .
Mn1 O15 2.206(13) .
Mn1 O2 2.483(10) .
Mn1 Cl1 2.781(6) .
Mn2 O5 2.169(10) .
Mn2 O15 2.212(14) 1_556
Mn2 O14 2.207(10) .
Mn2 O10 2.280(12) .
Mn2 O3 2.522(9) .
Mn2 Cl2 2.731(7) .
Mn2 Cl3 2.819(7) .
Mn2 Mn9 3.215(5) 1_556
Mn3 O10 2.077(11) .
Mn3 O4 2.096(10) .
Mn3 O9 2.104(12) .
Mn3 Cl2 2.618(7) .
Mn3 Cl1 2.630(7) .
Mn4 O6 2.158(10) 2_556
Mn4 O5 2.196(13) 2_557
Mn4 O7 2.330(12) 2_556
Mn4 Cl3 2.523(5) 2_557
Mn4 Cl5 2.582(7) .
Mn4 Cl6 2.614(7) 1_556
Mn4 Sb2 3.253(4) 2_556
Mn5 O9 2.060(10) .
Mn5 O13 2.117(11) .
Mn5 Cl4 2.513(5) .
Mn5 Cl8 2.592(6) .
Mn5 Cl10 2.621(6) .
Mn5 Cl7 2.762(7) .
Mn6 O7 2.134(12) 2_556
Mn6 O4 2.172(12) 2_556
Mn6 Cl1 2.484(5) 2_556
Mn6 Cl4 2.560(8) .
Mn6 Cl5 2.592(7) .
Mn7 O14 2.152(11) .
Mn7 O10 2.195(11) .
Mn7 Cl7 2.478(7) .
Mn7 Cl9 2.533(7) .
Mn7 Cl5 2.630(5) .
Mn7 Cl10 2.715(6) .
Mn8 O16 2.142(10) 2_556
Mn8 O5 2.225(13) 2_556
Mn8 O4 2.441(12) 2_556
Mn8 Cl2 2.516(5) 2_556
Mn8 Cl6 2.574(7) .
Mn8 Cl4 2.632(7) .
Mn9 O15 2.138(10) .
Mn9 O14 2.222(11) 1_554
Mn9 O13 2.259(12) .
Mn9 Cl6 2.543(5) .
Mn9 Cl8 2.728(7) .
Mn9 Cl9 2.797(6) 1_554
Mn9 Mn2 3.215(5) 1_554
Cl1 Mn6 2.484(5) 2_546
Cl2 Mn8 2.516(5) 2_546
Cl3 Mn4 2.523(5) 2_547
Cl6 Mn4 2.614(7) 1_554
Cl9 Mn9 2.797(6) 1_556
O3 Sb5 2.148(13) 1_556
O4 Mn6 2.172(11) 2_546
O4 Mn8 2.441(12) 2_546
O5 Mn4 2.196(13) 2_547
O5 Mn8 2.225(13) 2_546
O6 Mn4 2.158(10) 2_546
O7 Mn6 2.134(12) 2_546
O7 Mn4 2.330(12) 2_546
O11 Sb3 2.143(11) 1_554
O12 Sb7 1.967(11) 1_556
O13 Sb4 1.971(9) 2_556
O14 Sb7 1.976(9) 2_556
O14 Mn9 2.223(11) 1_556
O15 Mn2 2.212(13) 1_554
O16 Mn8 2.142(10) 2_546
